data_7205634
loop_
_publ_author_name
'Du, Xiao-Di'
'Li, Cheng-Hui'
'Zhang, Yuan'
'Liu, Sheng'
'Ma, Yue'
'You, Xiao-Zeng'

_publ_section_title
;
 Coordination polymers based on the octamolybdate and flexible
 bis(triazole) ligands with different spacer lengths
;
_journal_issue 7
_journal_name_full CrystEngComm
_journal_page_first 2350
_journal_paper_doi 10.1039/c0ce00517g
_journal_volume 13
_journal_year 2011
_chemical_formula_moiety 'C14 H24 Cu Mo4 N12 O15'
_chemical_formula_sum 'C14 H24 Cu Mo4 N12 O15'
_chemical_formula_weight 1047.75
_chemical_name_systematic
;
?
;
_space_group_IT_number 2
_symmetry_cell_setting triclinic
_symmetry_space_group_name_Hall '-P 1'
_symmetry_space_group_name_H-M 'P -1'
_atom_sites_solution_hydrogens geom
_atom_sites_solution_primary direct
_atom_sites_solution_secondary difmap
_audit_creation_method SHELXL-97
_cell_angle_alpha 71.091(3)
_cell_angle_beta 77.130(3)
_cell_angle_gamma 85.864(3)
_cell_formula_units_Z 2
_cell_length_a 11.6327(19)
_cell_length_b 11.6594(19)
_cell_length_c 11.861(2)
_cell_measurement_reflns_used 1394
_cell_measurement_temperature 298(2)
_cell_measurement_theta_max 24.41
_cell_measurement_theta_min 2.29
_cell_volume 1483.7(4)
_computing_cell_refinement 'SMART; Bruker, 2000'
_computing_data_collection 'SMART; Bruker, 2000'
_computing_data_reduction 'SAINT; Bruker, 2000'
_computing_molecular_graphics 'SHELXTL; Bruker, 2000'
_computing_publication_material 'SHELXTL; Bruker, 2000'
_computing_structure_refinement 'SHELXTL; Bruker, 2000'
_computing_structure_solution 'SHELXTL; Bruker, 2000'
_diffrn_ambient_temperature 298(2)
_diffrn_measured_fraction_theta_full 0.982
_diffrn_measured_fraction_theta_max 0.982
_diffrn_measurement_device_type 'Bruker smart apex II CCD'
_diffrn_measurement_method 'phi and omega scans'
_diffrn_radiation_monochromator graphite
_diffrn_radiation_source 'fine-focus sealed tube'
_diffrn_radiation_type MoK\a
_diffrn_radiation_wavelength 0.71073
_diffrn_reflns_av_R_equivalents 0.0309
_diffrn_reflns_av_sigmaI/netI 0.0730
_diffrn_reflns_limit_h_max 13
_diffrn_reflns_limit_h_min -13
_diffrn_reflns_limit_k_max 11
_diffrn_reflns_limit_k_min -13
_diffrn_reflns_limit_l_max 14
_diffrn_reflns_limit_l_min -13
_diffrn_reflns_number 7469
_diffrn_reflns_theta_full 25.10
_diffrn_reflns_theta_max 25.10
_diffrn_reflns_theta_min 1.80
_exptl_absorpt_coefficient_mu 2.437
_exptl_absorpt_correction_T_max 0.6414
_exptl_absorpt_correction_T_min 0.6041
_exptl_absorpt_correction_type multi-scan
_exptl_absorpt_process_details '(SADABS; Bruker, 2000)'
_exptl_crystal_colour Blue
_exptl_crystal_density_diffrn 2.345
_exptl_crystal_density_method 'not measured'
_exptl_crystal_description Block
_exptl_crystal_F_000 1018
_exptl_crystal_size_max 0.23
_exptl_crystal_size_mid 0.21
_exptl_crystal_size_min 0.20
_refine_diff_density_max 1.960
_refine_diff_density_min -1.036
_refine_diff_density_rms 0.210
_refine_ls_extinction_method none
_refine_ls_goodness_of_fit_ref 1.059
_refine_ls_hydrogen_treatment constr
_refine_ls_matrix_type full
_refine_ls_number_parameters 424
_refine_ls_number_reflns 5178
_refine_ls_number_restraints 6
_refine_ls_restrained_S_all 1.059
_refine_ls_R_factor_all 0.0948
_refine_ls_R_factor_gt 0.0721
_refine_ls_shift/su_max 0.001
_refine_ls_shift/su_mean 0.000
_refine_ls_structure_factor_coef Fsqd
_refine_ls_weighting_details 'calc w=1/[\s^2^(Fo^2^)+(0.0830P)^2^+13.8131P] where P=(Fo^2^+2Fc^2^)/3'
_refine_ls_weighting_scheme calc
_refine_ls_wR_factor_gt 0.1744
_refine_ls_wR_factor_ref 0.1861
_reflns_number_gt 3877
_reflns_number_total 5178
_reflns_threshold_expression >2sigma(I)
_cod_data_source_file c0ce00517g.txt
_cod_data_source_block 091014fm
_cod_depositor_comments
;
The following automatic conversions were performed:
'_symmetry_cell_setting' value 'Triclinic' changed to 'triclinic'
according to '/home/saulius/struct/CIF-dictionaries/cif_core.dic'
dictionary named 'cif_core.dic' version 2.4.1 from
2010-06-29.

'_exptl_absorpt_correction_type' value 'Multi-scan' changed
to 'multi-scan' according to
'/home/saulius/struct/CIF-dictionaries/cif_core.dic' dictionary named
'cif_core.dic' version 2.4.1 from 2010-06-29.

Automatic conversion script
Id: cif_fix_enum 1555 2011-01-17 13:19:09Z saulius 
;
_cod_original_sg_symbol_Hall '-P 1 '
_cod_original_sg_symbol_H-M 'P-1 '
_cod_database_code 7205634

loop_
_symmetry_equiv_pos_as_xyz
'x, y, z'
'-x, -y, -z'

loop_
_atom_site_label
_atom_site_type_symbol
_atom_site_fract_x
_atom_site_fract_y
_atom_site_fract_z
_atom_site_U_iso_or_equiv
_atom_site_adp_type
_atom_site_occupancy
_atom_site_symmetry_multiplicity
_atom_site_calc_flag
_atom_site_refinement_flags
_atom_site_disorder_assembly
_atom_site_disorder_group
Cu1 Cu 0.74632(12) 0.20697(12) 0.61788(14) 0.0285(4) Uani 1 1 d . . .
Mo1 Mo 0.79756(9) 0.30829(9) 0.24917(9) 0.0311(3) Uani 1 1 d . . .
Mo2 Mo 1.03930(8) 0.49543(9) 0.13773(9) 0.0251(3) Uani 1 1 d . . .
Mo3 Mo 1.00046(9) 0.23952(9) 0.04622(9) 0.0303(3) Uani 1 1 d . . .
Mo4 Mo 1.24036(8) 0.42488(9) -0.06420(9) 0.0286(3) Uani 1 1 d . . .
C1 C 0.9677(10) 0.3524(11) 0.5486(12) 0.039(3) Uani 1 1 d . . .
H1 H 0.9381 0.4159 0.4917 0.047 Uiso 1 1 calc R . .
C2 C 0.9801(9) 0.1868(11) 0.6817(11) 0.032(3) Uani 1 1 d . . .
H2 H 0.9639 0.1100 0.7380 0.039 Uiso 1 1 calc R . .
C3 C 1.1845(9) 0.2127(11) 0.7053(11) 0.029(3) Uani 1 1 d . . .
H3A H 1.1891 0.2566 0.7610 0.035 Uiso 1 1 calc R . .
H3B H 1.2527 0.2344 0.6384 0.035 Uiso 1 1 calc R . .
C4 C 1.1861(9) 0.0779(11) 0.7710(11) 0.030(3) Uani 1 1 d . . .
H4A H 1.1163 0.0554 0.8357 0.036 Uiso 1 1 calc R . .
H4B H 1.1851 0.0338 0.7144 0.036 Uiso 1 1 calc R . .
C5 C 1.2946(10) 0.0441(11) 0.8239(11) 0.033(3) Uani 1 1 d . . .
H5A H 1.2897 0.0807 0.8875 0.039 Uiso 1 1 calc R . .
H5B H 1.2960 -0.0431 0.8613 0.039 Uiso 1 1 calc R . .
C6 C 1.5397(10) 0.0869(12) 0.5844(13) 0.039(3) Uani 1 1 d . . .
H6 H 1.5828 0.0761 0.5125 0.046 Uiso 1 1 calc R . .
C7 C 1.4912(9) 0.1428(10) 0.7392(10) 0.025(2) Uani 1 1 d . . .
H7 H 1.4913 0.1772 0.7998 0.030 Uiso 1 1 calc R . .
C8 C 0.8580(10) 0.0097(11) 0.5152(13) 0.038(3) Uani 1 1 d . . .
H8 H 0.9013 0.0645 0.4454 0.046 Uiso 1 1 calc R . .
C9 C 0.7567(10) -0.0636(10) 0.6931(12) 0.033(3) Uani 1 1 d . . .
H9 H 0.7134 -0.0739 0.7717 0.040 Uiso 1 1 calc R . .
C10 C 0.7361(10) -0.2738(10) 0.6896(12) 0.034(3) Uani 1 1 d . . .
H10A H 0.7423 -0.3110 0.7739 0.041 Uiso 1 1 calc R . .
H10B H 0.7815 -0.3220 0.6422 0.041 Uiso 1 1 calc R . .
C11 C 0.6084(11) -0.2701(11) 0.6799(12) 0.036(3) Uani 1 1 d . . .
H11A H 0.5642 -0.2184 0.7240 0.043 Uiso 1 1 calc R . .
H11B H 0.6030 -0.2357 0.5950 0.043 Uiso 1 1 calc R . .
C12 C 0.5556(11) -0.3945(11) 0.7309(14) 0.043(3) Uani 1 1 d . . .
H12A H 0.5652 -0.4301 0.8144 0.052 Uiso 1 1 calc R . .
H12B H 0.4718 -0.3881 0.7322 0.052 Uiso 1 1 calc R . .
C13 C 0.6522(10) -0.5834(11) 0.7002(11) 0.033(3) Uani 1 1 d . . .
H13 H 0.6577 -0.6241 0.7804 0.039 Uiso 1 1 calc R . .
H14 H 0.6754 -0.5372 0.4310 0.039 Uiso 1 1 d R . .
C14 C 0.6613(13) -0.5333(12) 0.5097(13) 0.044(3) Uani 1 1 d . . .
N1 N 0.9073(8) 0.2518(9) 0.6129(10) 0.036(2) Uani 1 1 d . . .
N2 N 1.0723(9) 0.3558(9) 0.5712(11) 0.043(3) Uani 1 1 d . . .
N3 N 1.0780(7) 0.2472(8) 0.6583(8) 0.024(2) Uani 1 1 d . . .
N4 N 1.5804(8) 0.1491(9) 0.6446(9) 0.031(2) Uani 1 1 d . . .
N5 N 1.4340(9) 0.0430(10) 0.6362(10) 0.040(3) Uani 1 1 d . . .
N6 N 1.4045(8) 0.0821(9) 0.7345(8) 0.029(2) Uani 1 1 d . . .
N7 N 0.8008(8) 0.0412(8) 0.6149(10) 0.032(2) Uani 1 1 d . . .
N8 N 0.8462(9) -0.1033(10) 0.5270(11) 0.043(3) Uani 1 1 d . . .
N9 N 0.7828(8) -0.1509(9) 0.6441(9) 0.033(2) Uani 1 1 d . . .
N10 N 0.6870(8) -0.6266(9) 0.6079(10) 0.034(2) Uani 1 1 d . . .
N11 N 0.6147(10) -0.4409(10) 0.5387(11) 0.046(3) Uani 1 1 d . . .
N12 N 0.6090(9) -0.4744(8) 0.6610(10) 0.034(2) Uani 1 1 d . . .
O1 O 0.7563(8) 0.2490(8) 0.4029(8) 0.044(2) Uani 1 1 d . . .
O2 O 0.6963(8) 0.2561(8) 0.1952(9) 0.048(2) Uani 1 1 d . . .
O3 O 1.1428(7) 0.5517(8) 0.1840(8) 0.041(2) Uani 1 1 d . . .
O4 O 0.8970(8) 0.1931(8) -0.0087(9) 0.048(2) Uani 1 1 d . . .
O5 O 1.1054(8) 0.1312(8) 0.0547(8) 0.045(2) Uani 1 1 d . . .
O6 O 1.3388(7) 0.4810(9) -0.0090(9) 0.045(2) Uani 1 1 d . . .
O7 O 1.3037(7) 0.2960(8) -0.0852(8) 0.041(2) Uani 1 1 d . . .
O8 O 0.9498(7) 0.4049(7) 0.2698(7) 0.0308(18) Uani 1 1 d . . .
O9 O 0.9277(7) 0.2068(7) 0.2120(8) 0.036(2) Uani 1 1 d . . .
O10 O 1.2631(6) 0.5299(7) -0.2253(7) 0.0307(18) Uani 1 1 d . . .
O11 O 0.9312(7) 0.6323(7) 0.1051(7) 0.0269(17) Uani 1 1 d . . .
O12 O 1.1246(6) 0.3608(6) 0.0906(6) 0.0242(16) Uani 1 1 d . . .
O13 O 0.9012(6) 0.4241(7) 0.0546(6) 0.0252(17) Uani 1 1 d . . .
O14 O 0.7258(10) 0.1300(11) 0.8552(10) 0.074(3) Uani 1 1 d . . .
H14A H 0.7471 0.1860 0.8776 0.111 Uiso 1 1 d R . .
H14B H 0.6542 0.1116 0.8895 0.111 Uiso 1 1 d R . .
O15 O 0.5521(16) 0.2913(14) 0.0064(14) 0.038(4) Uani 0.50 1 d P . .
H15B H 0.5734 0.2822 0.0729 0.057 Uiso 0.50 1 d PR . .
H15A H 0.4787 0.2770 0.0212 0.057 Uiso 0.50 1 d PR . .
O16 O 0.4307(16) 0.0911(18) 0.0503(18) 0.051(5) Uani 0.50 1 d PU . .
H16B H 0.4610 0.1021 0.1049 0.076 Uiso 0.50 1 d PR . .
H16A H 0.4104 0.1590 0.0053 0.076 Uiso 0.50 1 d PR . .

loop_
_atom_site_aniso_label
_atom_site_aniso_U_11
_atom_site_aniso_U_22
_atom_site_aniso_U_33
_atom_site_aniso_U_23
_atom_site_aniso_U_13
_atom_site_aniso_U_12
Cu1 0.0195(7) 0.0222(7) 0.0425(9) -0.0096(6) -0.0041(6) -0.0030(5)
Mo1 0.0279(6) 0.0282(6) 0.0285(6) -0.0034(4) 0.0048(4) -0.0044(4)
Mo2 0.0247(5) 0.0278(6) 0.0219(5) -0.0067(4) -0.0045(4) -0.0017(4)
Mo3 0.0332(6) 0.0230(6) 0.0302(6) -0.0074(4) 0.0017(4) -0.0035(4)
Mo4 0.0223(5) 0.0307(6) 0.0276(6) -0.0044(4) -0.0014(4) -0.0008(4)
C1 0.028(7) 0.029(7) 0.052(8) 0.006(6) -0.016(6) -0.007(5)
C2 0.019(6) 0.030(7) 0.044(8) -0.008(6) -0.002(5) -0.008(5)
C3 0.019(6) 0.036(7) 0.030(7) -0.003(5) -0.009(5) -0.002(5)
C4 0.014(5) 0.036(7) 0.035(7) -0.005(5) 0.001(5) -0.014(5)
C5 0.025(6) 0.036(7) 0.024(6) 0.002(5) 0.003(5) -0.001(5)
C6 0.022(6) 0.045(8) 0.055(9) -0.020(7) -0.012(6) -0.005(6)
C7 0.027(6) 0.022(6) 0.027(6) -0.009(5) -0.005(5) 0.004(5)
C8 0.029(7) 0.032(7) 0.052(8) -0.017(6) -0.001(6) 0.002(5)
C9 0.033(7) 0.028(7) 0.036(7) -0.008(6) -0.007(5) 0.002(5)
C10 0.036(7) 0.022(6) 0.041(8) -0.009(5) 0.000(6) -0.010(5)
C11 0.036(7) 0.029(7) 0.044(8) -0.015(6) -0.005(6) -0.001(5)
C12 0.034(7) 0.031(7) 0.064(10) -0.022(7) 0.004(6) -0.010(6)
C13 0.030(6) 0.033(7) 0.033(7) -0.012(6) 0.002(5) -0.011(5)
C14 0.056(9) 0.036(8) 0.047(9) -0.019(7) -0.015(7) 0.004(7)
N1 0.026(5) 0.025(6) 0.061(7) -0.016(5) -0.012(5) 0.002(4)
N2 0.034(6) 0.026(6) 0.060(8) -0.001(5) -0.014(5) -0.006(5)
N3 0.021(5) 0.024(5) 0.025(5) -0.003(4) -0.006(4) -0.002(4)
N4 0.024(5) 0.033(6) 0.033(6) -0.012(5) 0.002(4) -0.007(4)
N5 0.024(5) 0.052(7) 0.047(7) -0.021(6) 0.001(5) -0.016(5)
N6 0.028(5) 0.034(6) 0.021(5) -0.005(4) -0.001(4) -0.006(4)
N7 0.025(5) 0.017(5) 0.050(7) -0.002(5) -0.010(5) -0.003(4)
N8 0.040(6) 0.038(7) 0.053(7) -0.021(6) 0.002(5) -0.008(5)
N9 0.032(5) 0.024(5) 0.040(6) -0.009(5) 0.000(5) -0.004(4)
N10 0.025(5) 0.031(6) 0.049(7) -0.015(5) -0.012(5) -0.001(4)
N11 0.049(7) 0.040(7) 0.049(8) -0.010(6) -0.018(6) 0.007(5)
N12 0.036(6) 0.018(5) 0.046(7) -0.012(5) 0.000(5) -0.006(4)
O1 0.043(5) 0.038(5) 0.034(5) -0.003(4) 0.013(4) -0.001(4)
O2 0.036(5) 0.040(5) 0.067(7) -0.017(5) -0.006(5) -0.011(4)
O3 0.038(5) 0.045(5) 0.044(5) -0.017(4) -0.014(4) -0.006(4)
O4 0.053(6) 0.042(6) 0.049(6) -0.021(5) 0.000(5) -0.014(5)
O5 0.054(6) 0.032(5) 0.037(5) -0.006(4) 0.002(4) 0.017(4)
O6 0.029(5) 0.053(6) 0.054(6) -0.014(5) -0.015(4) -0.005(4)
O7 0.032(5) 0.037(5) 0.050(6) -0.012(4) 0.000(4) 0.004(4)
O8 0.033(4) 0.035(5) 0.021(4) -0.006(4) -0.003(3) 0.002(4)
O9 0.033(5) 0.029(5) 0.037(5) -0.002(4) -0.005(4) 0.004(4)
O10 0.024(4) 0.032(5) 0.027(4) -0.002(4) 0.004(3) -0.003(3)
O11 0.033(4) 0.023(4) 0.023(4) -0.004(3) -0.008(3) 0.004(3)
O12 0.024(4) 0.020(4) 0.023(4) -0.001(3) -0.002(3) 0.003(3)
O13 0.025(4) 0.030(4) 0.020(4) -0.005(3) -0.008(3) 0.002(3)
O14 0.062(7) 0.101(10) 0.058(7) -0.025(7) -0.009(6) -0.014(7)
O15 0.072(13) 0.026(9) 0.025(9) -0.010(7) -0.024(9) -0.002(8)
O16 0.051(5) 0.051(5) 0.050(5) -0.0156(18) -0.0107(14) 0.0000(10)

loop_
_atom_type_symbol
_atom_type_description
_atom_type_scat_dispersion_real
_atom_type_scat_dispersion_imag
_atom_type_scat_source
C C 0.0033 0.0016 'International Tables Vol C Tables 4.2.6.8 and 6.1.1.4'
H H 0.0000 0.0000 'International Tables Vol C Tables 4.2.6.8 and 6.1.1.4'
N N 0.0061 0.0033 'International Tables Vol C Tables 4.2.6.8 and 6.1.1.4'
O O 0.0106 0.0060 'International Tables Vol C Tables 4.2.6.8 and 6.1.1.4'
Cu Cu 0.3201 1.2651 'International Tables Vol C Tables 4.2.6.8 and 6.1.1.4'
Mo Mo -1.6832 0.6857 'International Tables Vol C Tables 4.2.6.8 and 6.1.1.4'

loop_
_geom_angle_atom_site_label_1
_geom_angle_atom_site_label_2
_geom_angle_atom_site_label_3
_geom_angle
_geom_angle_site_symmetry_1
_geom_angle_site_symmetry_3
_geom_angle_publ_flag
N1 Cu1 N10 91.9(4) . 1_565 ?
N1 Cu1 N7 90.8(4) . . ?
N10 Cu1 N7 175.0(4) 1_565 . ?
N1 Cu1 N4 173.0(4) . 1_455 ?
N10 Cu1 N4 90.4(4) 1_565 1_455 ?
N7 Cu1 N4 87.5(4) . 1_455 ?
N1 Cu1 O1 99.9(4) . . ?
N10 Cu1 O1 90.8(4) 1_565 . ?
N7 Cu1 O1 84.6(4) . . ?
N4 Cu1 O1 86.7(4) 1_455 . ?
O2 Mo1 O1 104.7(5) . . ?
O2 Mo1 O9 99.2(4) . . ?
O1 Mo1 O9 102.2(4) . . ?
O2 Mo1 O10 97.5(4) . 2_765 ?
O1 Mo1 O10 100.4(4) . 2_765 ?
O9 Mo1 O10 147.3(3) . 2_765 ?
O2 Mo1 O8 165.1(4) . . ?
O1 Mo1 O8 90.1(4) . . ?
O9 Mo1 O8 78.5(3) . . ?
O10 Mo1 O8 78.2(3) 2_765 . ?
O2 Mo1 O13 94.6(4) . . ?
O1 Mo1 O13 160.6(4) . . ?
O9 Mo1 O13 76.1(3) . . ?
O10 Mo1 O13 74.7(3) 2_765 . ?
O8 Mo1 O13 70.5(3) . . ?
O3 Mo2 O8 105.7(4) . . ?
O3 Mo2 O11 101.6(4) . . ?
O8 Mo2 O11 97.0(3) . . ?
O3 Mo2 O12 101.5(4) . . ?
O8 Mo2 O12 95.7(3) . . ?
O11 Mo2 O12 149.5(3) . . ?
O3 Mo2 O13 98.5(4) . 2_765 ?
O8 Mo2 O13 155.7(3) . 2_765 ?
O11 Mo2 O13 79.1(3) . 2_765 ?
O12 Mo2 O13 77.9(3) . 2_765 ?
O3 Mo2 O13 175.1(4) . . ?
O8 Mo2 O13 79.2(3) . . ?
O11 Mo2 O13 77.9(3) . . ?
O12 Mo2 O13 77.4(3) . . ?
O13 Mo2 O13 76.5(3) 2_765 . ?
O4 Mo3 O5 105.2(5) . . ?
O4 Mo3 O9 102.0(4) . . ?
O5 Mo3 O9 101.1(4) . . ?
O4 Mo3 O11 96.8(4) . 2_765 ?
O5 Mo3 O11 102.6(4) . 2_765 ?
O9 Mo3 O11 144.5(3) . 2_765 ?
O4 Mo3 O12 162.8(4) . . ?
O5 Mo3 O12 89.6(4) . . ?
O9 Mo3 O12 83.2(3) . . ?
O11 Mo3 O12 71.0(3) 2_765 . ?
O4 Mo3 O13 94.4(4) . . ?
O5 Mo3 O13 160.3(4) . . ?
O9 Mo3 O13 76.0(3) . . ?
O11 Mo3 O13 72.8(3) 2_765 . ?
O12 Mo3 O13 70.8(2) . . ?
O7 Mo4 O6 104.5(4) . . ?
O7 Mo4 O10 101.4(4) . . ?
O6 Mo4 O10 101.3(4) . . ?
O7 Mo4 O12 101.7(4) . . ?
O6 Mo4 O12 97.7(4) . . ?
O10 Mo4 O12 145.1(3) . . ?
O7 Mo4 O13 159.6(3) . 2_765 ?
O6 Mo4 O13 95.8(4) . 2_765 ?
O10 Mo4 O13 76.1(3) . 2_765 ?
O12 Mo4 O13 73.1(3) . 2_765 ?
O7 Mo4 O11 87.8(3) . 2_765 ?
O6 Mo4 O11 165.0(4) . 2_765 ?
O10 Mo4 O11 84.3(3) . 2_765 ?
O12 Mo4 O11 70.9(3) . 2_765 ?
O13 Mo4 O11 71.8(3) 2_765 2_765 ?
N2 C1 N1 114.9(11) . . ?
N2 C1 H1 122.6 . . ?
N1 C1 H1 122.6 . . ?
N3 C2 N1 109.9(11) . . ?
N3 C2 H2 125.0 . . ?
N1 C2 H2 125.0 . . ?
N3 C3 C4 110.8(9) . . ?
N3 C3 H3A 109.5 . . ?
C4 C3 H3A 109.5 . . ?
N3 C3 H3B 109.5 . . ?
C4 C3 H3B 109.5 . . ?
H3A C3 H3B 108.1 . . ?
C5 C4 C3 110.3(9) . . ?
C5 C4 H4A 109.6 . . ?
C3 C4 H4A 109.6 . . ?
C5 C4 H4B 109.6 . . ?
C3 C4 H4B 109.6 . . ?
H4A C4 H4B 108.1 . . ?
N6 C5 C4 113.8(9) . . ?
N6 C5 H5A 108.8 . . ?
C4 C5 H5A 108.8 . . ?
N6 C5 H5B 108.8 . . ?
C4 C5 H5B 108.8 . . ?
H5A C5 H5B 107.7 . . ?
N5 C6 N4 113.6(12) . . ?
N5 C6 H6 123.2 . . ?
N4 C6 H6 123.2 . . ?
N6 C7 N4 110.3(10) . . ?
N6 C7 H7 124.9 . . ?
N4 C7 H7 124.9 . . ?
N8 C8 N7 113.7(12) . . ?
N8 C8 H8 123.1 . . ?
N7 C8 H8 123.1 . . ?
N9 C9 N7 110.6(11) . . ?
N9 C9 H9 124.7 . . ?
N7 C9 H9 124.7 . . ?
N9 C10 C11 109.4(10) . . ?
N9 C10 H10A 109.8 . . ?
C11 C10 H10A 109.8 . . ?
N9 C10 H10B 109.8 . . ?
C11 C10 H10B 109.8 . . ?
H10A C10 H10B 108.2 . . ?
C12 C11 C10 111.0(10) . . ?
C12 C11 H11A 109.4 . . ?
C10 C11 H11A 109.4 . . ?
C12 C11 H11B 109.4 . . ?
C10 C11 H11B 109.4 . . ?
H11A C11 H11B 108.0 . . ?
N12 C12 C11 112.9(10) . . ?
N12 C12 H12A 109.0 . . ?
C11 C12 H12A 109.0 . . ?
N12 C12 H12B 109.0 . . ?
C11 C12 H12B 109.0 . . ?
H12A C12 H12B 107.8 . . ?
N12 C13 N10 109.4(11) . . ?
N12 C13 H13 125.3 . . ?
N10 C13 H13 125.3 . . ?
N11 C14 N10 113.2(12) . . ?
N11 C14 H14 123.1 . . ?
N10 C14 H14 123.6 . . ?
C1 N1 C2 103.2(10) . . ?
C1 N1 Cu1 130.3(8) . . ?
C2 N1 Cu1 126.4(8) . . ?
C1 N2 N3 102.5(10) . . ?
C2 N3 N2 109.6(10) . . ?
C2 N3 C3 130.4(10) . . ?
N2 N3 C3 119.9(9) . . ?
C7 N4 C6 103.0(10) . . ?
C7 N4 Cu1 128.1(8) . 1_655 ?
C6 N4 Cu1 127.8(8) . 1_655 ?
C6 N5 N6 103.4(10) . . ?
C7 N6 N5 109.7(9) . . ?
C7 N6 C5 128.8(10) . . ?
N5 N6 C5 121.1(9) . . ?
C9 N7 C8 102.9(10) . . ?
C9 N7 Cu1 126.8(9) . . ?
C8 N7 Cu1 126.8(8) . . ?
C8 N8 N9 103.6(10) . . ?
C9 N9 N8 109.0(10) . . ?
C9 N9 C10 128.4(10) . . ?
N8 N9 C10 121.5(10) . . ?
C13 N10 C14 103.3(10) . . ?
C13 N10 Cu1 126.4(9) . 1_545 ?
C14 N10 Cu1 130.1(9) . 1_545 ?
C14 N11 N12 103.4(11) . . ?
C13 N12 N11 110.7(10) . . ?
C13 N12 C12 128.7(11) . . ?
N11 N12 C12 120.6(11) . . ?
Mo1 O1 Cu1 161.8(5) . . ?
Mo2 O8 Mo1 117.6(4) . . ?
Mo3 O9 Mo1 116.7(4) . . ?
Mo4 O10 Mo1 117.1(4) . 2_765 ?
Mo2 O11 Mo3 110.6(4) . 2_765 ?
Mo2 O11 Mo4 110.6(3) . 2_765 ?
Mo3 O11 Mo4 103.8(3) 2_765 2_765 ?
Mo2 O12 Mo4 109.8(3) . . ?
Mo2 O12 Mo3 112.1(3) . . ?
Mo4 O12 Mo3 103.8(3) . . ?
Mo2 O13 Mo4 92.1(3) 2_765 2_765 ?
Mo2 O13 Mo1 163.8(4) 2_765 . ?
Mo4 O13 Mo1 87.2(2) 2_765 . ?
Mo2 O13 Mo2 103.5(3) 2_765 . ?
Mo4 O13 Mo2 97.1(3) 2_765 . ?
Mo1 O13 Mo2 92.6(2) . . ?
Mo2 O13 Mo3 90.7(3) 2_765 . ?
Mo4 O13 Mo3 164.4(3) 2_765 . ?
Mo1 O13 Mo3 85.8(2) . . ?
Mo2 O13 Mo3 97.1(3) . . ?
H14A O14 H14B 109.5 . . ?
H15B O15 H15A 109.5 . . ?
H16B O16 H16A 109.5 . . ?

loop_
_geom_bond_atom_site_label_1
_geom_bond_atom_site_label_2
_geom_bond_distance
_geom_bond_site_symmetry_2
_geom_bond_publ_flag
Cu1 N1 1.964(10) . ?
Cu1 N10 1.987(10) 1_565 ?
Cu1 N7 1.999(10) . ?
Cu1 N4 2.015(9) 1_455 ?
Cu1 O1 2.413(9) . ?
Mo1 O2 1.691(9) . ?
Mo1 O1 1.696(8) . ?
Mo1 O9 1.915(8) . ?
Mo1 O10 1.921(8) 2_765 ?
Mo1 O8 2.264(8) . ?
Mo1 O13 2.362(7) . ?
Mo2 O3 1.679(8) . ?
Mo2 O8 1.735(8) . ?
Mo2 O11 1.950(7) . ?
Mo2 O12 1.965(7) . ?
Mo2 O13 2.137(7) 2_765 ?
Mo2 O13 2.383(7) . ?
Mo3 O4 1.684(9) . ?
Mo3 O5 1.687(8) . ?
Mo3 O9 1.884(8) . ?
Mo3 O11 1.971(7) 2_765 ?
Mo3 O12 2.340(7) . ?
Mo3 O13 2.388(7) . ?
Mo4 O7 1.692(8) . ?
Mo4 O6 1.699(8) . ?
Mo4 O10 1.878(8) . ?
Mo4 O12 1.974(7) . ?
Mo4 O13 2.335(7) 2_765 ?
Mo4 O11 2.344(8) 2_765 ?
C1 N2 1.308(15) . ?
C1 N1 1.323(15) . ?
C1 H1 0.9300 . ?
C2 N3 1.310(13) . ?
C2 N1 1.331(15) . ?
C2 H2 0.9300 . ?
C3 N3 1.449(13) . ?
C3 C4 1.512(16) . ?
C3 H3A 0.9700 . ?
C3 H3B 0.9700 . ?
C4 C5 1.504(16) . ?
C4 H4A 0.9700 . ?
C4 H4B 0.9700 . ?
C5 N6 1.459(14) . ?
C5 H5A 0.9700 . ?
C5 H5B 0.9700 . ?
C6 N5 1.305(15) . ?
C6 N4 1.339(15) . ?
C6 H6 0.9300 . ?
C7 N6 1.295(14) . ?
C7 N4 1.334(14) . ?
C7 H7 0.9300 . ?
C8 N8 1.293(15) . ?
C8 N7 1.368(16) . ?
C8 H8 0.9300 . ?
C9 N9 1.312(15) . ?
C9 N7 1.327(15) . ?
C9 H9 0.9300 . ?
C10 N9 1.456(14) . ?
C10 C11 1.512(16) . ?
C10 H10A 0.9700 . ?
C10 H10B 0.9700 . ?
C11 C12 1.496(16) . ?
C11 H11A 0.9700 . ?
C11 H11B 0.9700 . ?
C12 N12 1.460(15) . ?
C12 H12A 0.9700 . ?
C12 H12B 0.9700 . ?
C13 N12 1.308(15) . ?
C13 N10 1.321(15) . ?
C13 H13 0.9300 . ?
C14 N11 1.284(16) . ?
C14 N10 1.384(17) . ?
C14 H14 0.9270 . ?
N2 N3 1.358(13) . ?
N4 Cu1 2.015(9) 1_655 ?
N5 N6 1.352(13) . ?
N8 N9 1.373(14) . ?
N10 Cu1 1.987(10) 1_545 ?
N11 N12 1.362(15) . ?
O10 Mo1 1.921(8) 2_765 ?
O11 Mo3 1.971(7) 2_765 ?
O11 Mo4 2.344(8) 2_765 ?
O13 Mo2 2.137(7) 2_765 ?
O13 Mo4 2.335(7) 2_765 ?
O14 H14A 0.8499 . ?
O14 H14B 0.8501 . ?
O15 H15B 0.8499 . ?
O15 H15A 0.8500 . ?
O16 H16B 0.8500 . ?
O16 H16A 0.8500 . ?

loop_
_geom_hbond_atom_site_label_D
_geom_hbond_atom_site_label_H
_geom_hbond_atom_site_label_A
_geom_hbond_distance_DH
_geom_hbond_distance_HA
_geom_hbond_distance_DA
_geom_hbond_angle_DHA
_geom_hbond_site_symmetry_A
O16 H16A O7 0.85 2.11 2.92(2) 160.1 1_455
O15 H15A O7 0.85 2.59 3.297(19) 142.0 1_455
O15 H15A O16 0.85 2.18 2.66(2) 116.0 .
O15 H15B O2 0.85 2.19 2.995(18) 157.0 .
O14 H14B O16 0.85 2.45 3.02(2) 125.0 2_656
O14 H14A O4 0.85 2.45 3.087(14) 132.1 1_556
